data_2020618
loop_
_publ_author_name
'Sirianni, Eric R.'
'Cummins, Daniel C.'
'Yap, Glenn P. A.'
'Theopold, Klaus H.'

_publ_section_title
;
 FcTp(<i>R</i>) (<i>R</i> = ^<i>i^</i>Pr or ^<i>t^</i>Bu):
 third-generation ferrocenyl scorpionates
;
_journal_coeditor_code FO3003
_journal_issue 11
_journal_name_full 'Acta Crystallographica Section C'
_journal_page_first 813
_journal_page_last 818
_journal_paper_doi 10.1107/S205322961601202X
_journal_volume 72
_journal_year 2016
_chemical_formula_iupac '[Co Fe (C5 H5) (C26 H37 B N6) Cl]'
_chemical_formula_moiety 'C31 H42 B Cl Co Fe N6'
_chemical_formula_sum 'C31 H42 B Cl Co Fe N6'
_chemical_formula_weight 659.75
_chemical_name_systematic Chlorido[ferrocenyltris(3-<i>tert</i>-butylpyrazol-1-yl-\k<i>N</i>^2^)borato]cobalt(II)
_space_group_IT_number 14
_symmetry_cell_setting monoclinic
_symmetry_space_group_name_Hall '-P 2yn'
_symmetry_space_group_name_H-M 'P 1 21/n 1'
_atom_sites_solution_hydrogens geom
_atom_sites_solution_primary direct
_atom_sites_solution_secondary difmap
_audit_creation_method SHELXL-97
_cell_angle_alpha 90.00
_cell_angle_beta 98.595(4)
_cell_angle_gamma 90.00
_cell_formula_units_Z 4
_cell_length_a 10.3229(19)
_cell_length_b 18.362(3)
_cell_length_c 16.642(3)
_cell_measurement_reflns_used 926
_cell_measurement_temperature 200(2)
_cell_measurement_theta_max 22.58
_cell_measurement_theta_min 2.28
_cell_volume 3119.0(10)
_computing_cell_refinement
;
SAINT-PLUS (Bruker, 2006)
;
_computing_data_collection
;
SMART (Bruker, 2002)
;
_computing_data_reduction
;
SAINT-PLUS (Bruker, 2006)
;
_computing_molecular_graphics
;
SHELXTL (Sheldrick, 2008)
;
_computing_publication_material
;
SHELXTL (Sheldrick, 2008)
;
_computing_structure_refinement
;
SHELXTL (Sheldrick, 2008)
;
_computing_structure_solution
;
SHELXTL (Sheldrick, 2008)
;
_diffrn_ambient_temperature 200(2)
_diffrn_detector_area_resol_mean 836.6
_diffrn_measured_fraction_theta_full 1.000
_diffrn_measured_fraction_theta_max 0.998
_diffrn_measurement_device_type 'Bruker APEXII'
_diffrn_measurement_method \w
_diffrn_radiation_monochromator graphite
_diffrn_radiation_source 'fine-focus sealed tube'
_diffrn_radiation_type MoK\a
_diffrn_radiation_wavelength 0.71073
_diffrn_reflns_av_R_equivalents 0.0748
_diffrn_reflns_av_sigmaI/netI 0.0651
_diffrn_reflns_limit_h_max 13
_diffrn_reflns_limit_h_min -13
_diffrn_reflns_limit_k_max 24
_diffrn_reflns_limit_k_min -24
_diffrn_reflns_limit_l_max 21
_diffrn_reflns_limit_l_min -22
_diffrn_reflns_number 35164
_diffrn_reflns_theta_full 25.00
_diffrn_reflns_theta_max 28.30
_diffrn_reflns_theta_min 1.66
_exptl_absorpt_coefficient_mu 1.114
_exptl_absorpt_correction_T_max 0.9162
_exptl_absorpt_correction_T_min 0.7925
_exptl_absorpt_correction_type multi-scan
_exptl_absorpt_process_details
;
SADABS (Bruker, 2006)
;
_exptl_crystal_colour green
_exptl_crystal_density_diffrn 1.405
_exptl_crystal_description block
_exptl_crystal_F_000 1380
_exptl_crystal_size_max 0.22
_exptl_crystal_size_mid 0.12
_exptl_crystal_size_min 0.08
_refine_diff_density_max 0.434
_refine_diff_density_min -0.361
_refine_ls_extinction_method none
_refine_ls_goodness_of_fit_ref 1.040
_refine_ls_hydrogen_treatment constr
_refine_ls_matrix_type full
_refine_ls_number_parameters 379
_refine_ls_number_reflns 7738
_refine_ls_number_restraints 0
_refine_ls_restrained_S_all 1.040
_refine_ls_R_factor_all 0.0780
_refine_ls_R_factor_gt 0.0488
_refine_ls_shift/su_max 0.001
_refine_ls_shift/su_mean 0.000
_refine_ls_structure_factor_coef Fsqd
_refine_ls_weighting_details 'calc w=1/[\s^2^(Fo^2^)+(0.0418P)^2^+0.2607P] where P=(Fo^2^+2Fc^2^)/3'
_refine_ls_weighting_scheme calc
_refine_ls_wR_factor_gt 0.1012
_refine_ls_wR_factor_ref 0.1161
_reflns_number_gt 5474
_reflns_number_total 7738
_reflns_threshold_expression >2sigma(I)
_cod_data_source_file fo3003sup1.cif
_cod_data_source_block 3
_cod_depositor_comments 'Adding full bibliography for 2020616--2020620.cif.'
_cod_original_sg_symbol_H-M P2(1)/n
_cod_database_code 2020618
_cod_database_fobs_code 2020618

loop_
_symmetry_equiv_pos_as_xyz
'x, y, z'
'-x+1/2, y+1/2, -z+1/2'
'-x, -y, -z'
'x-1/2, -y-1/2, z-1/2'

loop_
_atom_site_type_symbol
_atom_site_label
_atom_site_fract_x
_atom_site_fract_y
_atom_site_fract_z
_atom_site_U_iso_or_equiv
_atom_site_adp_type
_atom_site_calc_flag
_atom_site_refinement_flags
_atom_site_occupancy
_atom_site_symmetry_multiplicity
Co Co1 0.41385(4) 0.26150(2) 0.91264(2) 0.03001(11) Uani d . 1 1
Fe Fe1 0.26848(4) 0.03005(2) 1.16328(2) 0.02545(11) Uani d . 1 1
B B1 0.3962(3) 0.14694(17) 1.03801(19) 0.0250(6) Uani d . 1 1
Cl Cl1 0.42480(9) 0.35077(5) 0.82471(6) 0.0524(2) Uani d . 1 1
N N1 0.5770(2) 0.21388(12) 0.97311(15) 0.0290(5) Uani d . 1 1
N N2 0.5426(2) 0.16585(12) 1.02987(14) 0.0267(5) Uani d . 1 1
N N3 0.3235(2) 0.16461(13) 0.88420(14) 0.0286(5) Uani d . 1 1
N N4 0.3262(2) 0.12114(12) 0.95272(14) 0.0258(5) Uani d . 1 1
N N5 0.3263(2) 0.28128(12) 1.01220(14) 0.0273(5) Uani d . 1 1
N N6 0.3260(2) 0.21895(12) 1.05862(14) 0.0261(5) Uani d . 1 1
C C1 0.7094(3) 0.21351(15) 0.98062(18) 0.0291(6) Uani d . 1 1
C C2 0.7594(3) 0.16510(16) 1.04205(19) 0.0338(7) Uani d . 1 1
H H2A 0.8490 0.1542 1.0599 0.041 Uiso calc R 1 1
C C3 0.6520(3) 0.13616(16) 1.07172(18) 0.0295(6) Uani d . 1 1
H H3A 0.6548 0.1014 1.1142 0.035 Uiso calc R 1 1
C C4 0.7832(3) 0.25858(16) 0.9262(2) 0.0352(7) Uani d . 1 1
C C5 0.7669(4) 0.34014(17) 0.9433(2) 0.0482(9) Uani d . 1 1
H H5A 0.8047 0.3509 0.9996 0.072 Uiso calc R 1 1
H H5B 0.6735 0.3526 0.9348 0.072 Uiso calc R 1 1
H H5C 0.8120 0.3689 0.9063 0.072 Uiso calc R 1 1
C C6 0.7302(3) 0.24227(19) 0.8365(2) 0.0450(8) Uani d . 1 1
H H6A 0.7343 0.1897 0.8268 0.067 Uiso calc R 1 1
H H6B 0.7836 0.2679 0.8015 0.067 Uiso calc R 1 1
H H6C 0.6392 0.2588 0.8242 0.067 Uiso calc R 1 1
C C7 0.9292(3) 0.23841(19) 0.9422(2) 0.0491(9) Uani d . 1 1
H H7A 0.9650 0.2501 0.9986 0.074 Uiso calc R 1 1
H H7B 0.9764 0.2661 0.9054 0.074 Uiso calc R 1 1
H H7C 0.9392 0.1862 0.9328 0.074 Uiso calc R 1 1
C C8 0.2519(3) 0.12865(17) 0.82198(17) 0.0302(6) Uani d . 1 1
C C9 0.2081(3) 0.06309(17) 0.84974(18) 0.0323(7) Uani d . 1 1
H H9A 0.1562 0.0273 0.8187 0.039 Uiso calc R 1 1
C C10 0.2552(3) 0.06081(16) 0.93147(18) 0.0298(6) Uani d . 1 1
H H10A 0.2400 0.0226 0.9674 0.036 Uiso calc R 1 1
C C11 0.2247(3) 0.15991(19) 0.73661(19) 0.0392(8) Uani d . 1 1
C C12 0.1368(4) 0.2278(2) 0.7373(2) 0.0572(11) Uani d . 1 1
H H12A 0.0574 0.2148 0.7598 0.086 Uiso calc R 1 1
H H12B 0.1127 0.2459 0.6817 0.086 Uiso calc R 1 1
H H12C 0.1846 0.2658 0.7710 0.086 Uiso calc R 1 1
C C13 0.1527(4) 0.1033(2) 0.6797(2) 0.0655(12) Uani d . 1 1
H H13A 0.2068 0.0594 0.6800 0.098 Uiso calc R 1 1
H H13B 0.1356 0.1231 0.6244 0.098 Uiso calc R 1 1
H H13C 0.0695 0.0910 0.6979 0.098 Uiso calc R 1 1
C C14 0.3527(3) 0.1802(2) 0.7051(2) 0.0452(8) Uani d . 1 1
H H14A 0.4052 0.1362 0.7013 0.068 Uiso calc R 1 1
H H14B 0.4023 0.2148 0.7426 0.068 Uiso calc R 1 1
H H14C 0.3321 0.2026 0.6512 0.068 Uiso calc R 1 1
C C15 0.2533(3) 0.33115(15) 1.04467(18) 0.0279(6) Uani d . 1 1
C C16 0.2061(3) 0.30090(16) 1.11124(19) 0.0350(7) Uani d . 1 1
H H16A 0.1527 0.3240 1.1455 0.042 Uiso calc R 1 1
C C17 0.2526(3) 0.23079(16) 1.11704(18) 0.0325(7) Uani d . 1 1
H H17A 0.2354 0.1961 1.1564 0.039 Uiso calc R 1 1
C C18 0.2321(3) 0.40836(15) 1.01227(19) 0.0315(7) Uani d . 1 1
C C19 0.3636(3) 0.44720(17) 1.0143(2) 0.0425(8) Uani d . 1 1
H H19A 0.4173 0.4207 0.9802 0.064 Uiso calc R 1 1
H H19B 0.4091 0.4488 1.0703 0.064 Uiso calc R 1 1
H H19C 0.3485 0.4969 0.9936 0.064 Uiso calc R 1 1
C C20 0.1567(3) 0.40836(17) 0.9256(2) 0.0393(8) Uani d . 1 1
H H20A 0.2058 0.3804 0.8900 0.059 Uiso calc R 1 1
H H20B 0.1458 0.4586 0.9058 0.059 Uiso calc R 1 1
H H20C 0.0704 0.3861 0.9256 0.059 Uiso calc R 1 1
C C21 0.1489(3) 0.44981(17) 1.0669(2) 0.0438(8) Uani d . 1 1
H H21A 0.0643 0.4253 1.0656 0.066 Uiso calc R 1 1
H H21B 0.1345 0.4998 1.0470 0.066 Uiso calc R 1 1
H H21C 0.1951 0.4507 1.1228 0.066 Uiso calc R 1 1
C C22 0.0861(3) 0.0503(2) 1.1010(2) 0.0409(8) Uani d . 1 1
H H22A 0.0659 0.0794 1.0499 0.049 Uiso calc R 1 1
C C23 0.0939(3) 0.07762(17) 1.1810(2) 0.0365(7) Uani d . 1 1
H H23A 0.0818 0.1296 1.1962 0.044 Uiso calc R 1 1
C C24 0.1240(3) 0.01915(18) 1.2357(2) 0.0375(7) Uani d . 1 1
H H24A 0.1365 0.0223 1.2964 0.045 Uiso calc R 1 1
C C25 0.1344(3) -0.04484(18) 1.1893(2) 0.0423(8) Uani d . 1 1
H H25A 0.1543 -0.0949 1.2114 0.051 Uiso calc R 1 1
C C26 0.1115(3) -0.02540(19) 1.1061(2) 0.0426(8) Uani d . 1 1
H H26A 0.1114 -0.0594 1.0591 0.051 Uiso calc R 1 1
C C27 0.4234(3) 0.09951(16) 1.19444(17) 0.0301(6) Uani d . 1 1
H H27A 0.4182 0.1481 1.2209 0.036 Uiso calc R 1 1
C C28 0.4481(3) 0.03229(17) 1.23637(19) 0.0351(7) Uani d . 1 1
H H28A 0.4644 0.0255 1.2967 0.042 Uiso calc R 1 1
C C29 0.4448(3) -0.02316(16) 1.17725(19) 0.0336(7) Uani d . 1 1
H H29A 0.4583 -0.0763 1.1886 0.040 Uiso calc R 1 1
C C30 0.4191(3) 0.00903(15) 1.09927(18) 0.0290(6) Uani d . 1 1
H H30A 0.4109 -0.0179 1.0465 0.035 Uiso calc R 1 1
C C31 0.4031(2) 0.08674(15) 1.10771(17) 0.0247(6) Uani d . 1 1

loop_
_atom_site_aniso_label
_atom_site_aniso_U_11
_atom_site_aniso_U_22
_atom_site_aniso_U_33
_atom_site_aniso_U_12
_atom_site_aniso_U_13
_atom_site_aniso_U_23
Co1 0.0355(2) 0.0276(2) 0.0283(2) -0.00018(17) 0.00935(17) 0.00600(17)
Fe1 0.0269(2) 0.0267(2) 0.0232(2) -0.00034(16) 0.00494(16) 0.00253(17)
B1 0.0282(15) 0.0254(16) 0.0215(16) -0.0012(13) 0.0039(12) -0.0011(13)
Cl1 0.0672(6) 0.0445(5) 0.0507(6) 0.0045(4) 0.0259(5) 0.0225(4)
N1 0.0335(13) 0.0261(12) 0.0286(14) -0.0037(10) 0.0092(10) 0.0017(10)
N2 0.0301(12) 0.0259(12) 0.0248(13) -0.0025(10) 0.0061(10) 0.0014(10)
N3 0.0335(13) 0.0306(13) 0.0217(13) -0.0002(10) 0.0038(10) 0.0043(10)
N4 0.0303(12) 0.0275(12) 0.0205(12) -0.0002(10) 0.0064(10) 0.0026(10)
N5 0.0328(13) 0.0235(12) 0.0263(13) 0.0017(10) 0.0068(10) 0.0053(10)
N6 0.0328(13) 0.0232(12) 0.0229(13) 0.0017(10) 0.0064(10) 0.0049(10)
C1 0.0344(15) 0.0250(14) 0.0287(16) -0.0065(12) 0.0075(12) -0.0063(12)
C2 0.0314(15) 0.0357(17) 0.0351(18) -0.0009(13) 0.0075(13) 0.0005(14)
C3 0.0326(15) 0.0300(15) 0.0260(15) -0.0006(12) 0.0048(12) 0.0000(12)
C4 0.0378(17) 0.0307(16) 0.0399(19) -0.0085(13) 0.0154(14) -0.0011(14)
C5 0.056(2) 0.0346(18) 0.057(2) -0.0158(16) 0.0163(18) -0.0024(16)
C6 0.055(2) 0.047(2) 0.037(2) -0.0062(16) 0.0206(17) 0.0003(16)
C7 0.0379(19) 0.049(2) 0.063(3) -0.0075(16) 0.0154(17) 0.0021(19)
C8 0.0276(14) 0.0413(17) 0.0214(15) 0.0020(12) 0.0030(11) 0.0023(13)
C9 0.0318(15) 0.0393(17) 0.0253(16) -0.0058(13) 0.0027(12) -0.0001(13)
C10 0.0322(15) 0.0297(15) 0.0284(16) -0.0040(12) 0.0078(12) 0.0004(12)
C11 0.0392(17) 0.053(2) 0.0240(16) -0.0031(15) 0.0014(13) 0.0053(15)
C12 0.051(2) 0.077(3) 0.044(2) 0.020(2) 0.0089(17) 0.026(2)
C13 0.073(3) 0.092(3) 0.028(2) -0.026(2) -0.0056(18) 0.004(2)
C14 0.050(2) 0.061(2) 0.0263(18) -0.0014(17) 0.0090(15) 0.0086(16)
C15 0.0262(14) 0.0273(15) 0.0296(16) 0.0017(11) 0.0019(12) -0.0039(12)
C16 0.0430(17) 0.0320(16) 0.0324(17) 0.0051(13) 0.0138(14) -0.0006(13)
C17 0.0411(17) 0.0317(16) 0.0267(16) 0.0015(13) 0.0119(13) 0.0038(13)
C18 0.0308(15) 0.0238(15) 0.0383(18) -0.0001(12) -0.0004(13) 0.0034(13)
C19 0.0374(17) 0.0324(17) 0.054(2) -0.0026(14) -0.0036(15) 0.0055(16)
C20 0.0390(18) 0.0325(17) 0.044(2) -0.0016(14) -0.0011(15) 0.0072(14)
C21 0.049(2) 0.0293(17) 0.054(2) 0.0076(15) 0.0078(17) -0.0042(15)
C22 0.0276(15) 0.064(2) 0.0306(18) 0.0041(15) 0.0034(13) 0.0046(16)
C23 0.0337(16) 0.0359(17) 0.043(2) 0.0058(13) 0.0145(14) 0.0055(14)
C24 0.0358(17) 0.048(2) 0.0309(18) 0.0008(14) 0.0116(13) 0.0038(15)
C25 0.0328(17) 0.0360(18) 0.061(2) -0.0056(13) 0.0176(16) 0.0041(16)
C26 0.0319(17) 0.053(2) 0.044(2) -0.0109(15) 0.0083(14) -0.0153(17)
C27 0.0307(15) 0.0359(16) 0.0236(15) -0.0049(12) 0.0035(12) -0.0019(12)
C28 0.0325(16) 0.0441(18) 0.0273(16) -0.0022(13) -0.0001(12) 0.0123(14)
C29 0.0297(15) 0.0306(16) 0.0402(19) 0.0041(12) 0.0046(13) 0.0117(14)
C30 0.0279(14) 0.0292(15) 0.0308(17) 0.0028(12) 0.0073(12) 0.0022(12)
C31 0.0236(13) 0.0271(14) 0.0237(15) -0.0005(11) 0.0039(11) 0.0034(11)

loop_
_atom_type_symbol
_atom_type_description
_atom_type_scat_dispersion_real
_atom_type_scat_dispersion_imag
_atom_type_scat_source
C C 0.0033 0.0016 'International Tables Vol C Tables 4.2.6.8 and 6.1.1.4'
H H 0.0000 0.0000 'International Tables Vol C Tables 4.2.6.8 and 6.1.1.4'
B B 0.0013 0.0007 'International Tables Vol C Tables 4.2.6.8 and 6.1.1.4'
N N 0.0061 0.0033 'International Tables Vol C Tables 4.2.6.8 and 6.1.1.4'
Cl Cl 0.1484 0.1585 'International Tables Vol C Tables 4.2.6.8 and 6.1.1.4'
Fe Fe 0.3463 0.8444 'International Tables Vol C Tables 4.2.6.8 and 6.1.1.4'
Co Co 0.3494 0.9721 'International Tables Vol C Tables 4.2.6.8 and 6.1.1.4'

loop_
_geom_angle_atom_site_label_1
_geom_angle_atom_site_label_2
_geom_angle_atom_site_label_3
_geom_angle
N1 Co1 N3 93.23(10)
N1 Co1 N5 96.32(9)
N3 Co1 N5 95.83(9)
N1 Co1 Cl1 121.84(7)
N3 Co1 Cl1 124.20(7)
N5 Co1 Cl1 118.63(7)
C26 Fe1 C22 40.69(13)
C26 Fe1 C25 40.70(14)
C22 Fe1 C25 68.13(14)
C26 Fe1 C29 116.63(13)
C22 Fe1 C29 151.70(14)
C25 Fe1 C29 105.89(13)
C26 Fe1 C30 106.07(13)
C22 Fe1 C30 118.97(12)
C25 Fe1 C30 125.06(12)
C29 Fe1 C30 40.39(11)
C26 Fe1 C27 165.87(13)
C22 Fe1 C27 129.77(13)
C25 Fe1 C27 153.21(13)
C29 Fe1 C27 67.78(12)
C30 Fe1 C27 67.97(12)
C26 Fe1 C28 150.83(14)
C22 Fe1 C28 167.31(14)
C25 Fe1 C28 117.84(13)
C29 Fe1 C28 40.23(12)
C30 Fe1 C28 67.96(12)
C27 Fe1 C28 40.47(11)
C26 Fe1 C23 68.03(13)
C22 Fe1 C23 40.25(12)
C25 Fe1 C23 67.71(13)
C29 Fe1 C23 165.05(13)
C30 Fe1 C23 154.32(12)
C27 Fe1 C23 111.42(13)
C28 Fe1 C23 129.44(13)
C26 Fe1 C31 126.00(13)
C22 Fe1 C31 108.21(12)
C25 Fe1 C31 163.33(13)
C29 Fe1 C31 69.19(11)
C30 Fe1 C31 41.17(11)
C27 Fe1 C31 41.17(11)
C28 Fe1 C31 69.35(11)
C23 Fe1 C31 120.79(12)
C26 Fe1 C24 68.22(13)
C22 Fe1 C24 67.79(13)
C25 Fe1 C24 40.45(13)
C29 Fe1 C24 126.53(12)
C30 Fe1 C24 163.12(12)
C27 Fe1 C24 121.13(13)
C28 Fe1 C24 108.80(13)
C23 Fe1 C24 40.03(12)
C31 Fe1 C24 154.88(12)
N4 B1 N6 106.7(2)
N4 B1 N2 107.9(2)
N6 B1 N2 108.2(2)
N4 B1 C31 114.4(2)
N6 B1 C31 113.4(2)
N2 B1 C31 106.0(2)
C1 N1 N2 107.1(2)
C1 N1 Co1 143.2(2)
N2 N1 Co1 109.67(16)
C3 N2 N1 109.3(2)
C3 N2 B1 127.3(2)
N1 N2 B1 123.3(2)
C8 N3 N4 106.9(2)
C8 N3 Co1 141.8(2)
N4 N3 Co1 111.09(17)
C10 N4 N3 108.3(2)
C10 N4 B1 130.2(2)
N3 N4 B1 121.3(2)
C15 N5 N6 106.9(2)
C15 N5 Co1 142.2(2)
N6 N5 Co1 110.23(16)
C17 N6 N5 108.7(2)
C17 N6 B1 128.8(2)
N5 N6 B1 122.4(2)
N1 C1 C2 109.2(2)
N1 C1 C4 122.3(3)
C2 C1 C4 128.5(3)
C3 C2 C1 106.1(3)
N2 C3 C2 108.3(3)
C1 C4 C7 109.5(3)
C1 C4 C5 110.1(3)
C7 C4 C5 109.5(3)
C1 C4 C6 109.6(2)
C7 C4 C6 108.5(3)
C5 C4 C6 109.6(3)
N3 C8 C9 109.7(3)
N3 C8 C11 122.4(3)
C9 C8 C11 127.9(3)
C10 C9 C8 105.7(3)
N4 C10 C9 109.5(3)
C13 C11 C8 109.2(3)
C13 C11 C12 108.9(3)
C8 C11 C12 109.0(3)
C13 C11 C14 108.5(3)
C8 C11 C14 111.2(3)
C12 C11 C14 110.0(3)
N5 C15 C16 109.3(3)
N5 C15 C18 123.4(3)
C16 C15 C18 127.3(3)
C17 C16 C15 105.7(3)
N6 C17 C16 109.4(3)
C15 C18 C19 110.3(2)
C15 C18 C20 111.1(2)
C19 C18 C20 110.1(3)
C15 C18 C21 108.3(2)
C19 C18 C21 109.1(3)
C20 C18 C21 107.8(3)
C26 C22 C23 108.0(3)
C26 C22 Fe1 69.04(18)
C23 C22 Fe1 70.64(18)
C24 C23 C22 108.3(3)
C24 C23 Fe1 69.96(17)
C22 C23 Fe1 69.11(17)
C23 C24 C25 107.8(3)
C23 C24 Fe1 70.00(17)
C25 C24 Fe1 69.03(17)
C26 C25 C24 108.0(3)
C26 C25 Fe1 69.04(18)
C24 C25 Fe1 70.52(18)
C22 C26 C25 107.9(3)
C22 C26 Fe1 70.27(18)
C25 C26 Fe1 70.26(19)
C28 C27 C31 109.7(3)
C28 C27 Fe1 70.13(17)
C31 C27 Fe1 69.87(15)
C29 C28 C27 107.5(3)
C29 C28 Fe1 69.43(17)
C27 C28 Fe1 69.40(16)
C30 C29 C28 108.6(3)
C30 C29 Fe1 69.83(16)
C28 C29 Fe1 70.34(17)
C29 C30 C31 109.4(3)
C29 C30 Fe1 69.78(16)
C31 C30 Fe1 69.94(15)
C30 C31 C27 104.8(2)
C30 C31 B1 127.3(2)
C27 C31 B1 126.7(2)
C30 C31 Fe1 68.89(15)
C27 C31 Fe1 68.96(15)
B1 C31 Fe1 135.64(19)

loop_
_geom_bond_atom_site_label_1
_geom_bond_atom_site_label_2
_geom_bond_distance
_geom_bond_publ_flag
Co1 N1 2.026(2) y
Co1 N3 2.032(2) y
Co1 N5 2.035(2) y
Co1 Cl1 2.2115(9) y
Fe1 C26 2.027(3) ?
Fe1 C22 2.043(3) ?
Fe1 C25 2.043(3) ?
Fe1 C29 2.048(3) ?
Fe1 C30 2.049(3) ?
Fe1 C27 2.051(3) ?
Fe1 C28 2.060(3) ?
Fe1 C23 2.063(3) ?
Fe1 C31 2.063(3) ?
Fe1 C24 2.063(3) ?
B1 N4 1.567(4) ?
B1 N6 1.570(4) ?
B1 N2 1.576(4) ?
B1 C31 1.596(4) ?
N1 C1 1.354(3) ?
N1 N2 1.377(3) ?
N2 C3 1.350(4) ?
N3 C8 1.351(4) ?
N3 N4 1.389(3) ?
N4 C10 1.346(3) ?
N5 C15 1.349(3) ?
N5 N6 1.381(3) ?
N6 C17 1.336(4) ?
C1 C2 1.394(4) ?
C1 C4 1.514(4) ?
C2 C3 1.385(4) ?
C4 C7 1.536(4) ?
C4 C5 1.538(4) ?
C4 C6 1.540(5) ?
C8 C9 1.389(4) ?
C8 C11 1.519(4) ?
C9 C10 1.375(4) ?
C11 C13 1.523(5) ?
C11 C12 1.542(5) ?
C11 C14 1.539(4) ?
C15 C16 1.391(4) ?
C15 C18 1.521(4) ?
C16 C17 1.372(4) ?
C18 C19 1.529(4) ?
C18 C20 1.533(4) ?
C18 C21 1.542(4) ?
C22 C26 1.415(5) ?
C22 C23 1.413(4) ?
C23 C24 1.412(4) ?
C24 C25 1.419(4) ?
C25 C26 1.415(5) ?
C27 C28 1.422(4) ?
C27 C31 1.446(4) ?
C28 C29 1.413(4) ?
C29 C30 1.414(4) ?
C30 C31 1.446(4) ?

loop_
_geom_torsion_atom_site_label_1
_geom_torsion_atom_site_label_2
_geom_torsion_atom_site_label_3
_geom_torsion_atom_site_label_4
_geom_torsion
N3 Co1 N1 C1 131.2(3)
N5 Co1 N1 C1 -132.6(3)
Cl1 Co1 N1 C1 -3.0(4)
N3 Co1 N1 N2 -52.18(18)
N5 Co1 N1 N2 44.06(18)
Cl1 Co1 N1 N2 173.57(14)
C1 N1 N2 C3 -0.1(3)
Co1 N1 N2 C3 -177.99(18)
C1 N1 N2 B1 -176.6(2)
Co1 N1 N2 B1 5.6(3)
N4 B1 N2 C3 -121.6(3)
N6 B1 N2 C3 123.4(3)
C31 B1 N2 C3 1.4(4)
N4 B1 N2 N1 54.2(3)
N6 B1 N2 N1 -60.9(3)
C31 B1 N2 N1 177.2(2)
N1 Co1 N3 C8 -136.0(3)
N5 Co1 N3 C8 127.3(3)
Cl1 Co1 N3 C8 -3.4(4)
N1 Co1 N3 N4 50.75(18)
N5 Co1 N3 N4 -45.94(18)
Cl1 Co1 N3 N4 -176.62(13)
C8 N3 N4 C10 -1.0(3)
Co1 N3 N4 C10 174.62(18)
C8 N3 N4 B1 -177.5(2)
Co1 N3 N4 B1 -1.8(3)
N6 B1 N4 C10 -115.4(3)
N2 B1 N4 C10 128.5(3)
C31 B1 N4 C10 10.8(4)
N6 B1 N4 N3 60.1(3)
N2 B1 N4 N3 -56.0(3)
C31 B1 N4 N3 -173.6(2)
N1 Co1 N5 C15 141.8(3)
N3 Co1 N5 C15 -124.3(3)
Cl1 Co1 N5 C15 10.1(3)
N1 Co1 N5 N6 -49.78(18)
N3 Co1 N5 N6 44.14(18)
Cl1 Co1 N5 N6 178.53(14)
C15 N5 N6 C17 0.9(3)
Co1 N5 N6 C17 -171.65(19)
C15 N5 N6 B1 177.6(2)
Co1 N5 N6 B1 5.0(3)
N4 B1 N6 C17 113.2(3)
N2 B1 N6 C17 -131.0(3)
C31 B1 N6 C17 -13.7(4)
N4 B1 N6 N5 -62.7(3)
N2 B1 N6 N5 53.2(3)
C31 B1 N6 N5 170.4(2)
N2 N1 C1 C2 0.2(3)
Co1 N1 C1 C2 176.8(3)
N2 N1 C1 C4 178.3(2)
Co1 N1 C1 C4 -5.0(5)
N1 C1 C2 C3 -0.1(3)
C4 C1 C2 C3 -178.2(3)
N1 N2 C3 C2 0.0(3)
B1 N2 C3 C2 176.3(3)
C1 C2 C3 N2 0.1(3)
N1 C1 C4 C7 -172.3(3)
C2 C1 C4 C7 5.5(4)
N1 C1 C4 C5 67.2(4)
C2 C1 C4 C5 -115.0(3)
N1 C1 C4 C6 -53.4(4)
C2 C1 C4 C6 124.4(3)
N4 N3 C8 C9 0.4(3)
Co1 N3 C8 C9 -173.0(2)
N4 N3 C8 C11 178.8(3)
Co1 N3 C8 C11 5.4(5)
N3 C8 C9 C10 0.3(3)
C11 C8 C9 C10 -178.0(3)
N3 N4 C10 C9 1.3(3)
B1 N4 C10 C9 177.3(3)
C8 C9 C10 N4 -1.0(3)
N3 C8 C11 C13 174.8(3)
C9 C8 C11 C13 -7.1(5)
N3 C8 C11 C12 -66.3(4)
C9 C8 C11 C12 111.7(4)
N3 C8 C11 C14 55.1(4)
C9 C8 C11 C14 -126.8(3)
N6 N5 C15 C16 -0.3(3)
Co1 N5 C15 C16 168.3(2)
N6 N5 C15 C18 178.4(2)
Co1 N5 C15 C18 -13.0(5)
N5 C15 C16 C17 -0.5(3)
C18 C15 C16 C17 -179.1(3)
N5 N6 C17 C16 -1.3(3)
B1 N6 C17 C16 -177.6(3)
C15 C16 C17 N6 1.1(4)
N5 C15 C18 C19 -58.3(4)
C16 C15 C18 C19 120.2(3)
N5 C15 C18 C20 64.1(4)
C16 C15 C18 C20 -117.5(3)
N5 C15 C18 C21 -177.6(3)
C16 C15 C18 C21 0.8(4)
C25 Fe1 C22 C26 -38.2(2)
C29 Fe1 C22 C26 44.8(3)
C30 Fe1 C22 C26 80.9(2)
C27 Fe1 C22 C26 165.30(19)
C28 Fe1 C22 C26 -158.7(5)
C23 Fe1 C22 C26 -119.0(3)
C31 Fe1 C22 C26 124.51(19)
C24 Fe1 C22 C26 -82.0(2)
C26 Fe1 C22 C23 119.0(3)
C25 Fe1 C22 C23 80.9(2)
C29 Fe1 C22 C23 163.8(2)
C30 Fe1 C22 C23 -160.09(18)
C27 Fe1 C22 C23 -75.7(2)
C28 Fe1 C22 C23 -39.7(7)
C31 Fe1 C22 C23 -116.45(19)
C24 Fe1 C22 C23 37.09(19)
C26 C22 C23 C24 0.0(3)
Fe1 C22 C23 C24 -59.2(2)
C26 C22 C23 Fe1 59.1(2)
C26 Fe1 C23 C24 81.8(2)
C22 Fe1 C23 C24 119.8(3)
C25 Fe1 C23 C24 37.8(2)
C29 Fe1 C23 C24 -29.4(6)
C30 Fe1 C23 C24 163.2(3)
C27 Fe1 C23 C24 -113.4(2)
C28 Fe1 C23 C24 -70.7(2)
C31 Fe1 C23 C24 -158.32(18)
C26 Fe1 C23 C22 -37.9(2)
C25 Fe1 C23 C22 -82.0(2)
C29 Fe1 C23 C22 -149.2(5)
C30 Fe1 C23 C22 43.4(4)
C27 Fe1 C23 C22 126.9(2)
C28 Fe1 C23 C22 169.5(2)
C31 Fe1 C23 C22 81.9(2)
C24 Fe1 C23 C22 -119.8(3)
C22 C23 C24 C25 -0.2(3)
Fe1 C23 C24 C25 -58.9(2)
C22 C23 C24 Fe1 58.7(2)
C26 Fe1 C24 C23 -81.3(2)
C22 Fe1 C24 C23 -37.3(2)
C25 Fe1 C24 C23 -119.2(3)
C29 Fe1 C24 C23 170.93(19)
C30 Fe1 C24 C23 -154.4(4)
C27 Fe1 C24 C23 86.8(2)
C28 Fe1 C24 C23 129.7(2)
C31 Fe1 C24 C23 48.4(4)
C26 Fe1 C24 C25 37.8(2)
C22 Fe1 C24 C25 81.9(2)
C29 Fe1 C24 C25 -69.9(2)
C30 Fe1 C24 C25 -35.3(5)
C27 Fe1 C24 C25 -154.0(2)
C28 Fe1 C24 C25 -111.2(2)
C23 Fe1 C24 C25 119.2(3)
C31 Fe1 C24 C25 167.5(3)
C23 C24 C25 C26 0.4(3)
Fe1 C24 C25 C26 -59.1(2)
C23 C24 C25 Fe1 59.5(2)
C22 Fe1 C25 C26 38.15(19)
C29 Fe1 C25 C26 -112.6(2)
C30 Fe1 C25 C26 -72.7(2)
C27 Fe1 C25 C26 175.4(3)
C28 Fe1 C25 C26 -154.2(2)
C23 Fe1 C25 C26 81.7(2)
C31 Fe1 C25 C26 -42.3(5)
C24 Fe1 C25 C26 119.1(3)
C26 Fe1 C25 C24 -119.1(3)
C22 Fe1 C25 C24 -81.0(2)
C29 Fe1 C25 C24 128.3(2)
C30 Fe1 C25 C24 168.18(18)
C27 Fe1 C25 C24 56.3(4)
C28 Fe1 C25 C24 86.7(2)
C23 Fe1 C25 C24 -37.38(19)
C31 Fe1 C25 C24 -161.4(4)
C23 C22 C26 C25 0.3(3)
Fe1 C22 C26 C25 60.4(2)
C23 C22 C26 Fe1 -60.1(2)
C24 C25 C26 C22 -0.5(3)
Fe1 C25 C26 C22 -60.5(2)
C24 C25 C26 Fe1 60.0(2)
C25 Fe1 C26 C22 118.4(3)
C29 Fe1 C26 C22 -158.07(18)
C30 Fe1 C26 C22 -115.99(19)
C27 Fe1 C26 C22 -53.1(6)
C28 Fe1 C26 C22 170.6(2)
C23 Fe1 C26 C22 37.53(18)
C31 Fe1 C26 C22 -75.4(2)
C24 Fe1 C26 C22 80.8(2)
C22 Fe1 C26 C25 -118.4(3)
C29 Fe1 C26 C25 83.5(2)
C30 Fe1 C26 C25 125.58(19)
C27 Fe1 C26 C25 -171.5(5)
C28 Fe1 C26 C25 52.2(3)
C23 Fe1 C26 C25 -80.9(2)
C31 Fe1 C26 C25 166.20(18)
C24 Fe1 C26 C25 -37.61(19)
C26 Fe1 C27 C28 -148.8(5)
C22 Fe1 C27 C28 168.53(19)
C25 Fe1 C27 C28 43.6(4)
C29 Fe1 C27 C28 -37.64(18)
C30 Fe1 C27 C28 -81.40(19)
C23 Fe1 C27 C28 126.27(19)
C31 Fe1 C27 C28 -121.0(2)
C24 Fe1 C27 C28 82.7(2)
C26 Fe1 C27 C31 -27.8(6)
C22 Fe1 C27 C31 -70.5(2)
C25 Fe1 C27 C31 164.5(2)
C29 Fe1 C27 C31 83.34(17)
C30 Fe1 C27 C31 39.58(16)
C28 Fe1 C27 C31 121.0(2)
C23 Fe1 C27 C31 -112.75(17)
C24 Fe1 C27 C31 -156.37(16)
C31 C27 C28 C29 0.4(3)
Fe1 C27 C28 C29 59.2(2)
C31 C27 C28 Fe1 -58.78(19)
C26 Fe1 C28 C29 46.0(3)
C22 Fe1 C28 C29 -163.0(5)
C25 Fe1 C28 C29 81.7(2)
C30 Fe1 C28 C29 -37.48(17)
C27 Fe1 C28 C29 -118.9(2)
C23 Fe1 C28 C29 164.72(17)
C31 Fe1 C28 C29 -81.81(18)
C24 Fe1 C28 C29 124.83(18)
C26 Fe1 C28 C27 165.0(2)
C22 Fe1 C28 C27 -44.1(6)
C25 Fe1 C28 C27 -159.43(18)
C29 Fe1 C28 C27 118.9(2)
C30 Fe1 C28 C27 81.43(18)
C23 Fe1 C28 C27 -76.4(2)
C31 Fe1 C28 C27 37.10(16)
C24 Fe1 C28 C27 -116.26(18)
C27 C28 C29 C30 0.3(3)
Fe1 C28 C29 C30 59.5(2)
C27 C28 C29 Fe1 -59.2(2)
C26 Fe1 C29 C30 83.6(2)
C22 Fe1 C29 C30 52.7(3)
C25 Fe1 C29 C30 125.94(19)
C27 Fe1 C29 C30 -81.65(18)
C28 Fe1 C29 C30 -119.5(2)
C23 Fe1 C29 C30 -171.6(4)
C31 Fe1 C29 C30 -37.26(17)
C24 Fe1 C29 C30 165.25(18)
C26 Fe1 C29 C28 -156.89(18)
C22 Fe1 C29 C28 172.2(3)
C25 Fe1 C29 C28 -114.54(19)
C30 Fe1 C29 C28 119.5(2)
C27 Fe1 C29 C28 37.86(17)
C23 Fe1 C29 C28 -52.1(5)
C31 Fe1 C29 C28 82.25(18)
C24 Fe1 C29 C28 -75.2(2)
C28 C29 C30 C31 -1.0(3)
Fe1 C29 C30 C31 58.86(19)
C28 C29 C30 Fe1 -59.9(2)
C26 Fe1 C30 C29 -112.4(2)
C22 Fe1 C30 C29 -154.47(19)
C25 Fe1 C30 C29 -72.0(2)
C27 Fe1 C30 C29 81.15(19)
C28 Fe1 C30 C29 37.33(18)
C23 Fe1 C30 C29 175.0(3)
C31 Fe1 C30 C29 120.7(2)
C24 Fe1 C30 C29 -44.8(5)
C26 Fe1 C30 C31 126.86(18)
C22 Fe1 C30 C31 84.8(2)
C25 Fe1 C30 C31 167.25(18)
C29 Fe1 C30 C31 -120.7(2)
C27 Fe1 C30 C31 -39.58(16)
C28 Fe1 C30 C31 -83.40(18)
C23 Fe1 C30 C31 54.3(3)
C24 Fe1 C30 C31 -165.5(4)
C29 C30 C31 C27 1.2(3)
Fe1 C30 C31 C27 60.00(18)
C29 C30 C31 B1 169.2(3)
Fe1 C30 C31 B1 -132.0(3)
C29 C30 C31 Fe1 -58.8(2)
C28 C27 C31 C30 -1.0(3)
Fe1 C27 C31 C30 -59.95(18)
C28 C27 C31 B1 -169.1(3)
Fe1 C27 C31 B1 132.0(3)
C28 C27 C31 Fe1 58.9(2)
N4 B1 C31 C30 34.9(4)
N6 B1 C31 C30 157.6(3)
N2 B1 C31 C30 -83.8(3)
N4 B1 C31 C27 -159.6(2)
N6 B1 C31 C27 -36.9(4)
N2 B1 C31 C27 81.7(3)
N4 B1 C31 Fe1 -62.6(4)
N6 B1 C31 Fe1 60.0(4)
N2 B1 C31 Fe1 178.6(2)
C26 Fe1 C31 C30 -71.9(2)
C22 Fe1 C31 C30 -113.48(18)
C25 Fe1 C31 C30 -39.0(5)
C29 Fe1 C31 C30 36.58(17)
C27 Fe1 C31 C30 116.2(2)
C28 Fe1 C31 C30 79.73(18)
C23 Fe1 C31 C30 -155.82(18)
C24 Fe1 C31 C30 170.1(3)
C26 Fe1 C31 C27 171.91(18)
C22 Fe1 C31 C27 130.30(18)
C25 Fe1 C31 C27 -155.3(4)
C29 Fe1 C31 C27 -79.64(18)
C30 Fe1 C31 C27 -116.2(2)
C28 Fe1 C31 C27 -36.49(17)
C23 Fe1 C31 C27 88.0(2)
C24 Fe1 C31 C27 53.9(3)
C26 Fe1 C31 B1 50.5(3)
C22 Fe1 C31 B1 8.9(3)
C25 Fe1 C31 B1 83.3(5)
C29 Fe1 C31 B1 158.9(3)
C30 Fe1 C31 B1 122.3(3)
C27 Fe1 C31 B1 -121.4(3)
C28 Fe1 C31 B1 -157.9(3)
C23 Fe1 C31 B1 -33.5(3)
C24 Fe1 C31 B1 -67.5(4)
